data_4121965
loop_
_publ_author_name
'Takeda, Youhei'
'Ikeda, Yuki'
'Kuroda, Akinobu'
'Tanaka, Shino'
'Minakata, Satoshi'

_publ_section_title
;
 Pd/NHC-Catalyzed Enantiospecific and Regioselective Suzuki-Miyaura
 Arylation of 2-Arylaziridines: Synthesis of Enantioenriched
 2-Arylphenethylamine Derivatives.
;
_journal_issue 24
_journal_name_full 'Journal of the American Chemical Society'
_journal_page_first 8544
_journal_page_last 8547
_journal_paper_doi 10.1021/ja5039616
_journal_volume 136
_journal_year 2014
_chemical_formula_sum 'C23 H25 N O2 S'
_chemical_formula_weight 379.50
_chemical_name_systematic
; 
 ? 
;
_space_group_IT_number 14
_symmetry_cell_setting monoclinic
_symmetry_Int_Tables_number 14
_symmetry_space_group_name_Hall '-P 2yn'
_symmetry_space_group_name_H-M 'P 1 21/n 1'
_atom_sites_solution_hydrogens geom
_atom_sites_solution_primary direct
_atom_sites_solution_secondary difmap
_audit_creation_method SHELXL-97
_cell_angle_alpha 90.00
_cell_angle_beta 87.321(14)
_cell_angle_gamma 90.00
_cell_formula_units_Z 12
_cell_length_a 9.860(3)
_cell_length_b 21.682(6)
_cell_length_c 28.601(5)
_cell_measurement_temperature 123(2)
_cell_volume 6108(3)
_computing_structure_refinement 'SHELXL-97 (Sheldrick, 1997)'
_computing_structure_solution 'SHELXS-97 (Sheldrick, 1990)'
_diffrn_ambient_temperature 123(2)
_diffrn_measured_fraction_theta_full 0.969
_diffrn_measured_fraction_theta_max 0.969
_diffrn_radiation_monochromator graphite
_diffrn_radiation_source 'fine-focus sealed tube'
_diffrn_radiation_type CuK\a
_diffrn_radiation_wavelength 1.54187
_diffrn_reflns_av_R_equivalents 0.1211
_diffrn_reflns_av_sigmaI/netI 0.0646
_diffrn_reflns_limit_h_max 11
_diffrn_reflns_limit_h_min -11
_diffrn_reflns_limit_k_max 25
_diffrn_reflns_limit_k_min -26
_diffrn_reflns_limit_l_max 33
_diffrn_reflns_limit_l_min -34
_diffrn_reflns_number 103352
_diffrn_reflns_theta_full 68.28
_diffrn_reflns_theta_max 68.28
_diffrn_reflns_theta_min 3.09
_exptl_absorpt_coefficient_mu 1.539
_exptl_absorpt_correction_T_max 0.8613
_exptl_absorpt_correction_T_min 0.8613
_exptl_absorpt_correction_type multi-scan
_exptl_crystal_density_diffrn 1.238
_exptl_crystal_density_method 'not measured'
_exptl_crystal_F_000 2424
_exptl_crystal_size_max 0.10
_exptl_crystal_size_mid 0.10
_exptl_crystal_size_min 0.10
_refine_diff_density_max 0.512
_refine_diff_density_min -0.569
_refine_diff_density_rms 0.064
_refine_ls_extinction_method none
_refine_ls_goodness_of_fit_ref 1.062
_refine_ls_hydrogen_treatment constr
_refine_ls_matrix_type full
_refine_ls_number_parameters 739
_refine_ls_number_reflns 10835
_refine_ls_number_restraints 362
_refine_ls_restrained_S_all 1.050
_refine_ls_R_factor_all 0.1758
_refine_ls_R_factor_gt 0.0875
_refine_ls_shift/su_max 0.097
_refine_ls_shift/su_mean 0.011
_refine_ls_structure_factor_coef Fsqd
_refine_ls_weighting_details 'calc w=1/[\s^2^(Fo^2^)+(0.0659P)^2^+11.7334P] where P=(Fo^2^+2Fc^2^)/3'
_refine_ls_weighting_scheme calc
_refine_ls_wR_factor_gt 0.1801
_refine_ls_wR_factor_ref 0.2234
_reflns_number_gt 4523
_reflns_number_total 10835
_reflns_threshold_expression >2sigma(I)
_cod_data_source_file ja5039616_si_003.cif
_cod_data_source_block shelxl
_cod_depositor_comments
;
The following automatic conversions were performed:
'_atom_site_symetry_multiplicity' tag replaced with
'_atom_site_symmetry_multiplicity'.

Automatic conversion script
Id: cif_correct_tags 1440 2010-10-19 06:21:57Z saulius 

 Adding full bibliography for 4121964--4121965.cif.
;
_cod_database_code 4121965

loop_
_symmetry_equiv_pos_as_xyz
'x, y, z'
'-x+1/2, y+1/2, -z+1/2'
'-x, -y, -z'
'x-1/2, -y-1/2, z-1/2'

loop_
_atom_site_label
_atom_site_type_symbol
_atom_site_fract_x
_atom_site_fract_y
_atom_site_fract_z
_atom_site_U_iso_or_equiv
_atom_site_adp_type
_atom_site_occupancy
_atom_site_symmetry_multiplicity
_atom_site_calc_flag
_atom_site_refinement_flags
S1 S 0.18038(13) 0.23825(6) 0.13126(4) 0.0251(3) Uani 1 1 d .
S2 S 0.34817(13) 0.26179(6) 0.29811(5) 0.0247(3) Uani 1 1 d .
S3 S 0.51504(12) 0.23781(5) 0.46462(5) 0.0213(3) Uani 1 1 d .
O1 O 0.3720(3) 0.22710(15) 0.46712(12) 0.0287(9) Uani 1 1 d .
O4 O 0.0378(4) 0.22617(18) 0.13411(14) 0.0432(11) Uani 1 1 d .
O5 O 0.2510(4) 0.26011(18) 0.17360(13) 0.0452(11) Uani 1 1 d .
O6 O 0.2051(3) 0.27336(15) 0.30075(12) 0.0316(10) Uani 1 1 d .
O7 O 0.4183(3) 0.23877(16) 0.34026(12) 0.0297(9) Uani 1 1 d .
O8 O 0.5840(4) 0.26050(14) 0.50606(12) 0.0279(9) Uani 1 1 d .
N1 N 0.3835(4) 0.21483(19) 0.25727(15) 0.0310(11) Uani 1 1 d .
H1 H 0.4070 0.2291 0.2292 0.037 Uiso 1 1 calc R
N2 N 0.2198(4) 0.28464(17) 0.09058(13) 0.0183(9) Uani 1 1 d .
H2 H 0.2447 0.2708 0.0626 0.022 Uiso 1 1 calc R
N12 N 0.5505(4) 0.28502(17) 0.42217(14) 0.0215(10) Uani 1 1 d U
H12 H 0.5724 0.2710 0.3940 0.026 Uiso 1 1 calc R
C1 C 0.5906(5) 0.1679(2) 0.44646(16) 0.0225(11) Uani 1 1 d U
C13 C 0.3338(5) 0.38218(19) 0.07367(19) 0.0250(13) Uani 1 1 d .
H13 H 0.3241 0.3755 0.0394 0.030 Uiso 1 1 calc R
C14 C 0.8024(5) 0.3532(2) 0.4216(2) 0.0264(13) Uani 1 1 d .
C15 C 0.6399(5) 0.3168(2) 0.1433(2) 0.0319(14) Uani 1 1 d U
H15 H 0.6652 0.3117 0.1747 0.038 Uiso 1 1 calc R
C16 C 0.3933(5) 0.1682(2) 0.10643(18) 0.0263(13) Uani 1 1 d U
H16 H 0.4463 0.2045 0.1088 0.032 Uiso 1 1 calc R
C17 C 0.6746(6) 0.5401(3) 0.4696(2) 0.0413(15) Uani 1 1 d U
H17 H 0.6759 0.5555 0.5007 0.050 Uiso 1 1 calc R
C18 C 0.2577(5) 0.1684(2) 0.11415(16) 0.0200(12) Uani 1 1 d U
C19 C 0.5007(5) 0.0485(2) 0.25084(18) 0.0265(13) Uani 1 1 d .
C20 C 0.4693(5) 0.3524(2) 0.08789(16) 0.0178(11) Uani 1 1 d U
C21 C 0.3349(5) 0.4503(2) 0.08298(18) 0.0232(12) Uani 1 1 d U
C22 C 0.6749(5) 0.5559(2) 0.3867(2) 0.0360(14) Uani 1 1 d U
H22 H 0.6780 0.5828 0.3604 0.043 Uiso 1 1 calc R
C23 C 0.3402(5) 0.5571(2) 0.0544(2) 0.0358(14) Uani 1 1 d U
H23 H 0.3387 0.5847 0.0286 0.043 Uiso 1 1 calc R
C24 C 0.4241(5) 0.3291(2) 0.2793(2) 0.0304(13) Uani 1 1 d U
C25 C 0.5127(5) 0.3436(2) 0.13341(19) 0.0290(13) Uani 1 1 d U
H25 H 0.4541 0.3561 0.1590 0.035 Uiso 1 1 calc R
C26 C 0.5050(5) 0.0088(2) 0.2135(2) 0.0312(14) Uani 1 1 d .
H26 H 0.5061 0.0247 0.1825 0.037 Uiso 1 1 calc R
C27 C 0.3781(4) 0.1476(2) 0.26489(18) 0.0235(12) Uani 1 1 d U
H27 H 0.3822 0.1398 0.2993 0.028 Uiso 1 1 calc R
C28 C 0.0777(5) 0.3788(3) 0.08232(19) 0.0373(15) Uani 1 1 d .
H28A H 0.0774 0.4239 0.0848 0.045 Uiso 1 1 calc R
H28B H 0.0017 0.3619 0.1016 0.045 Uiso 1 1 calc R
H28C H 0.0683 0.3668 0.0496 0.045 Uiso 1 1 calc R
C29 C 0.6665(5) 0.4932(3) 0.3801(2) 0.0350(14) Uani 1 1 d U
H29 H 0.6583 0.4773 0.3494 0.042 Uiso 1 1 calc R
C30 C 0.7297(5) 0.1667(3) 0.43959(18) 0.0306(13) Uani 1 1 d U
H30 H 0.7827 0.2028 0.4433 0.037 Uiso 1 1 calc R
C31 C 0.5115(5) 0.1163(3) 0.44049(19) 0.0323(14) Uani 1 1 d U
H31 H 0.4156 0.1186 0.4450 0.039 Uiso 1 1 calc R
C32 C 0.3376(5) 0.4935(2) 0.04601(19) 0.0286(13) Uani 1 1 d U
H32 H 0.3376 0.4790 0.0147 0.034 Uiso 1 1 calc R
C34 C 0.3741(6) 0.0564(2) 0.0890(2) 0.0369(15) Uani 1 1 d U
C35 C 0.6221(6) 0.3886(2) 0.2605(2) 0.0382(15) Uani 1 1 d U
H35 H 0.7180 0.3906 0.2560 0.046 Uiso 1 1 calc R
C36 C 0.4934(5) 0.1177(2) 0.24171(19) 0.0253(13) Uani 1 1 d .
H36 H 0.4843 0.1232 0.2073 0.030 Uiso 1 1 calc R
C37 C 0.7159(5) 0.1660(2) 0.2186(2) 0.0356(15) Uani 1 1 d .
H37 H 0.6904 0.1612 0.1872 0.043 Uiso 1 1 calc R
C38 C 0.5457(5) 0.35144(19) 0.43113(18) 0.0214(11) Uani 1 1 d U
H38 H 0.5482 0.3579 0.4657 0.026 Uiso 1 1 calc R
C39 C 0.3451(6) 0.5814(3) 0.0997(2) 0.0401(15) Uani 1 1 d U
C40 C 0.6121(7) 0.5016(2) 0.2402(2) 0.0522(19) Uani 1 1 d .
H40A H 0.6556 0.4981 0.2088 0.063 Uiso 1 1 calc R
H40B H 0.6806 0.5121 0.2626 0.063 Uiso 1 1 calc R
H40C H 0.5427 0.5339 0.2403 0.063 Uiso 1 1 calc R
C41 C 0.5108(5) -0.0805(2) 0.2644(2) 0.0290(14) Uani 1 1 d .
C42 C 0.7893(5) 0.1113(2) 0.42716(19) 0.0328(14) Uani 1 1 d U
H42 H 0.8849 0.1088 0.4217 0.039 Uiso 1 1 calc R
C43 C 0.5656(5) 0.3346(2) 0.27327(19) 0.0298(13) Uani 1 1 d U
H43 H 0.6217 0.2998 0.2782 0.036 Uiso 1 1 calc R
C44 C 0.8853(6) 0.3355(2) 0.3856(2) 0.0345(15) Uani 1 1 d .
H44 H 0.8605 0.3413 0.3542 0.041 Uiso 1 1 calc R
C45 C 0.8501(6) 0.3410(2) 0.4679(2) 0.0405(16) Uani 1 1 d .
H45 H 0.7914 0.3519 0.4939 0.049 Uiso 1 1 calc R
C46 C 0.1793(5) 0.1161(2) 0.1081(2) 0.0289(13) Uani 1 1 d U
H46 H 0.0833 0.1182 0.1124 0.035 Uiso 1 1 calc R
C47 C 0.4506(5) 0.1117(2) 0.09476(18) 0.0303(13) Uani 1 1 d U
H47 H 0.5465 0.1095 0.0903 0.036 Uiso 1 1 calc R
C48 C 0.9730(6) 0.3149(3) 0.4774(2) 0.0447(17) Uani 1 1 d .
H48 H 0.9987 0.3091 0.5087 0.054 Uiso 1 1 calc R
C49 C 0.2418(5) 0.1214(2) 0.2486(2) 0.0323(14) Uani 1 1 d U
H49A H 0.2322 0.0784 0.2587 0.039 Uiso 1 1 calc R
H49B H 0.2407 0.1235 0.2144 0.039 Uiso 1 1 calc R
H49C H 0.1664 0.1457 0.2624 0.039 Uiso 1 1 calc R
C50 C 0.5070(6) 0.0247(2) 0.2954(2) 0.0319(14) Uani 1 1 d .
H50 H 0.5098 0.0516 0.3215 0.038 Uiso 1 1 calc R
C51 C 0.6698(5) 0.4536(2) 0.4168(2) 0.0275(13) Uani 1 1 d U
C52 C 0.8442(6) 0.1926(3) 0.2283(2) 0.0481(18) Uani 1 1 d .
H52 H 0.9026 0.2052 0.2027 0.058 Uiso 1 1 calc R
C53 C 0.6788(5) 0.5804(2) 0.43207(19) 0.0235(12) Uani 1 1 d U
C54 C 0.3371(6) 0.4768(3) 0.1291(2) 0.0379(15) Uani 1 1 d U
H54 H 0.3343 0.4502 0.1555 0.045 Uiso 1 1 calc R
C55 C 0.6317(6) 0.1478(2) 0.2541(2) 0.0355(15) Uani 1 1 d .
C56 C 0.4060(5) 0.3776(2) 0.41452(19) 0.0286(13) Uani 1 1 d U
H56A H 0.4006 0.4219 0.4211 0.034 Uiso 1 1 calc R
H56B H 0.3308 0.3564 0.4314 0.034 Uiso 1 1 calc R
H56C H 0.4000 0.3706 0.3808 0.034 Uiso 1 1 calc R
C57 C 0.6848(5) 0.6493(2) 0.4389(2) 0.0420(17) Uani 1 1 d .
H57A H 0.5926 0.6655 0.4442 0.050 Uiso 1 1 calc R
H57B H 0.7273 0.6685 0.4109 0.050 Uiso 1 1 calc R
H57C H 0.7384 0.6587 0.4660 0.050 Uiso 1 1 calc R
C58 C 0.3432(6) 0.5399(3) 0.1360(2) 0.0400(15) Uani 1 1 d U
H58 H 0.3463 0.5551 0.1671 0.048 Uiso 1 1 calc R
C59 C 1.0126(6) 0.3076(3) 0.3958(3) 0.056(2) Uani 1 1 d .
H59 H 1.0720 0.2946 0.3706 0.068 Uiso 1 1 calc R
C60 C 0.4029(6) 0.4387(3) 0.2627(2) 0.0372(14) Uani 1 1 d U
H60 H 0.3487 0.4746 0.2603 0.045 Uiso 1 1 calc R
C61 C 0.5503(6) 0.3334(3) 0.05118(19) 0.0344(14) Uani 1 1 d U
H61 H 0.5235 0.3365 0.0198 0.041 Uiso 1 1 calc R
C62 C 0.2147(5) 0.3529(2) 0.09992(19) 0.0279(13) Uani 1 1 d .
H62 H 0.2201 0.3609 0.1342 0.033 Uiso 1 1 calc R
C63 C 0.5476(5) 0.4416(2) 0.25369(16) 0.0212(11) Uani 1 1 d U
C64 C 0.6818(6) 0.1570(2) 0.2993(2) 0.0335(14) Uani 1 1 d .
H64 H 0.6255 0.1430 0.3250 0.040 Uiso 1 1 calc R
C65 C 0.6757(6) 0.3089(3) 0.0623(2) 0.0405(15) Uani 1 1 d U
H65 H 0.7355 0.2978 0.0367 0.049 Uiso 1 1 calc R
C66 C 0.5092(6) -0.0391(2) 0.30202(18) 0.0333(14) Uani 1 1 d .
H66 H 0.5097 -0.0549 0.3330 0.040 Uiso 1 1 calc R
C67 C 0.5080(5) -0.0551(2) 0.22062(18) 0.0286(13) Uani 1 1 d .
H67 H 0.5081 -0.0817 0.1942 0.034 Uiso 1 1 calc R
C68 C 0.7097(6) 0.0593(2) 0.4226(2) 0.0386(15) Uani 1 1 d U
C69 C 0.2400(5) 0.0618(3) 0.0958(2) 0.0403(16) Uani 1 1 d .
H69 H 0.1849 0.0265 0.0919 0.048 Uiso 1 1 calc R
C70 C 1.0525(6) 0.2987(3) 0.4424(3) 0.0473(18) Uani 1 1 d .
H70 H 1.1381 0.2807 0.4479 0.057 Uiso 1 1 calc R
C71 C 0.3443(6) 0.3831(2) 0.2750(2) 0.0360(15) Uani 1 1 d U
H71 H 0.2488 0.3808 0.2807 0.043 Uiso 1 1 calc R
C72 C 0.7238(5) 0.2987(2) 0.1075(2) 0.0356(14) Uani 1 1 d U
H72 H 0.8096 0.2804 0.1123 0.043 Uiso 1 1 calc R
C73 C 0.8055(6) 0.1846(3) 0.3103(2) 0.0441(17) Uani 1 1 d .
H73 H 0.8282 0.1912 0.3418 0.053 Uiso 1 1 calc R
C74 C 0.6671(6) 0.3829(2) 0.40844(18) 0.0308(13) Uani 1 1 d U
H74 H 0.6606 0.3769 0.3739 0.037 Uiso 1 1 calc R
C75 C 0.8889(6) 0.2010(3) 0.2749(2) 0.0427(17) Uani 1 1 d .
H75 H 0.9758 0.2178 0.2801 0.051 Uiso 1 1 calc R
C76 C 0.5739(6) 0.0613(2) 0.42792(19) 0.0353(14) Uani 1 1 d U
H76 H 0.5213 0.0253 0.4231 0.042 Uiso 1 1 calc R
C77 C 0.4425(6) -0.0014(3) 0.0743(2) 0.0465(17) Uani 1 1 d .
H77A H 0.4174 -0.0121 0.0426 0.056 Uiso 1 1 calc R
H77B H 0.4145 -0.0347 0.0959 0.056 Uiso 1 1 calc R
H77C H 0.5411 0.0041 0.0747 0.056 Uiso 1 1 calc R
C78 C 0.6684(6) 0.4766(3) 0.4615(2) 0.0401(16) Uani 1 1 d U
H78 H 0.6631 0.4490 0.4873 0.048 Uiso 1 1 calc R
C79 C 0.5143(5) -0.1485(2) 0.27509(19) 0.0342(14) Uani 1 1 d .
H79A H 0.5470 -0.1712 0.2471 0.041 Uiso 1 1 calc R
H79B H 0.4226 -0.1627 0.2846 0.041 Uiso 1 1 calc R
H79C H 0.5753 -0.1560 0.3006 0.041 Uiso 1 1 calc R
C80 C 0.3509(7) 0.6500(2) 0.1070(3) 0.055(2) Uani 1 1 d .
H80A H 0.2776 0.6699 0.0906 0.066 Uiso 1 1 calc R
H80B H 0.4386 0.6658 0.0947 0.066 Uiso 1 1 calc R
H80C H 0.3403 0.6591 0.1406 0.066 Uiso 1 1 calc R
C81 C 0.7720(6) -0.0020(3) 0.4083(2) 0.0477(17) Uani 1 1 d .
H81A H 0.7648 -0.0079 0.3745 0.057 Uiso 1 1 calc R
H81B H 0.7238 -0.0354 0.4252 0.057 Uiso 1 1 calc R
H81C H 0.8679 -0.0025 0.4159 0.057 Uiso 1 1 calc R

loop_
_atom_site_aniso_label
_atom_site_aniso_U_11
_atom_site_aniso_U_22
_atom_site_aniso_U_33
_atom_site_aniso_U_23
_atom_site_aniso_U_13
_atom_site_aniso_U_12
S1 0.0308(8) 0.0287(7) 0.0154(7) 0.0053(5) 0.0037(6) 0.0015(6)
S2 0.0233(7) 0.0219(7) 0.0287(8) 0.0012(6) 0.0021(6) -0.0053(5)
S3 0.0218(7) 0.0185(6) 0.0232(8) -0.0005(5) 0.0026(6) -0.0012(5)
O1 0.0167(18) 0.036(2) 0.033(2) 0.0073(17) 0.0076(16) 0.0043(15)
O4 0.024(2) 0.045(2) 0.059(3) -0.011(2) 0.017(2) -0.0007(18)
O5 0.067(3) 0.047(3) 0.022(2) 0.0002(19) -0.008(2) 0.004(2)
O6 0.036(2) 0.0216(19) 0.036(2) -0.0075(16) 0.0176(18) -0.0024(16)
O7 0.038(2) 0.036(2) 0.014(2) -0.0009(16) 0.0048(17) -0.0105(17)
O8 0.042(2) 0.0140(17) 0.028(2) -0.0057(15) -0.0043(18) -0.0007(15)
N1 0.046(3) 0.023(2) 0.024(3) 0.002(2) 0.000(2) 0.010(2)
N2 0.029(2) 0.017(2) 0.010(2) -0.0079(16) -0.0068(18) 0.0043(17)
N12 0.017(2) 0.018(2) 0.027(3) 0.0080(18) 0.0196(19) 0.0010(16)
C1 0.036(3) 0.025(3) 0.007(3) 0.005(2) -0.009(2) 0.008(2)
C13 0.028(3) 0.009(2) 0.035(3) -0.003(2) 0.025(3) -0.008(2)
C14 0.015(3) 0.022(3) 0.041(4) 0.008(2) 0.013(2) -0.009(2)
C15 0.011(2) 0.037(3) 0.048(4) -0.028(3) -0.005(2) 0.003(2)
C16 0.030(3) 0.017(2) 0.030(3) 0.004(2) 0.013(2) 0.003(2)
C17 0.043(4) 0.028(3) 0.052(4) 0.002(3) 0.003(3) -0.013(3)
C18 0.022(3) 0.017(2) 0.019(3) -0.007(2) 0.017(2) 0.0015(19)
C19 0.036(3) 0.024(3) 0.018(3) 0.000(2) 0.009(2) 0.010(2)
C20 0.030(3) 0.011(2) 0.011(3) -0.0080(19) 0.007(2) -0.004(2)
C21 0.017(3) 0.026(3) 0.027(3) 0.007(2) -0.004(2) -0.005(2)
C22 0.025(3) 0.028(3) 0.055(4) -0.005(3) 0.000(3) -0.002(2)
C23 0.030(3) 0.028(3) 0.049(4) 0.023(3) 0.003(3) 0.009(2)
C24 0.024(3) 0.027(3) 0.041(4) -0.015(3) -0.009(3) 0.008(2)
C25 0.010(2) 0.045(3) 0.031(3) 0.003(3) 0.007(2) 0.017(2)
C26 0.019(3) 0.028(3) 0.045(4) 0.021(3) 0.014(3) 0.014(2)
C27 0.011(2) 0.032(3) 0.026(3) 0.010(2) 0.011(2) 0.007(2)
C28 0.036(3) 0.048(4) 0.026(3) 0.004(3) 0.012(3) 0.000(3)
C29 0.040(3) 0.038(3) 0.027(3) -0.003(2) 0.003(3) 0.002(3)
C30 0.025(3) 0.036(3) 0.031(3) -0.003(3) 0.001(2) 0.006(2)
C31 0.018(3) 0.042(3) 0.036(4) -0.010(3) 0.008(2) 0.009(2)
C32 0.041(3) 0.024(3) 0.021(3) 0.019(2) -0.003(3) 0.008(2)
C34 0.041(4) 0.017(3) 0.052(4) 0.004(3) 0.001(3) 0.006(2)
C35 0.033(3) 0.031(3) 0.049(4) 0.004(3) 0.011(3) 0.000(2)
C36 0.026(3) 0.024(3) 0.026(3) 0.001(2) 0.004(2) -0.018(2)
C37 0.038(3) 0.022(3) 0.045(4) -0.002(3) 0.024(3) -0.001(2)
C38 0.038(3) 0.007(2) 0.020(3) 0.008(2) -0.011(2) 0.004(2)
C39 0.025(3) 0.049(4) 0.046(4) -0.012(3) -0.008(3) 0.015(3)
C40 0.071(5) 0.021(3) 0.064(5) 0.027(3) -0.006(4) -0.020(3)
C41 0.026(3) 0.013(3) 0.048(4) 0.005(2) 0.000(3) -0.002(2)
C42 0.027(3) 0.032(3) 0.038(4) 0.003(3) 0.008(3) 0.010(2)
C43 0.020(3) 0.028(3) 0.041(4) -0.009(3) -0.006(3) 0.011(2)
C44 0.043(4) 0.021(3) 0.036(4) -0.007(2) 0.024(3) -0.006(2)
C45 0.051(4) 0.028(3) 0.041(4) -0.005(3) 0.018(3) -0.019(3)
C46 0.021(3) 0.018(3) 0.048(4) -0.006(2) -0.008(3) 0.003(2)
C47 0.021(3) 0.040(3) 0.030(3) 0.005(3) 0.001(2) 0.008(2)
C48 0.036(4) 0.052(4) 0.044(4) 0.000(3) 0.009(3) -0.005(3)
C49 0.020(3) 0.029(3) 0.047(4) -0.002(3) 0.004(3) -0.017(2)
C50 0.051(4) 0.009(2) 0.037(4) -0.001(2) -0.015(3) 0.003(2)
C51 0.024(3) 0.015(2) 0.044(4) -0.012(2) 0.003(3) 0.007(2)
C52 0.045(4) 0.035(3) 0.062(5) 0.020(3) 0.024(4) 0.002(3)
C53 0.018(3) 0.011(2) 0.041(3) 0.009(2) 0.005(2) -0.0090(19)
C54 0.052(4) 0.031(3) 0.029(3) 0.001(3) 0.009(3) 0.005(3)
C55 0.032(3) 0.029(3) 0.045(4) 0.013(3) 0.003(3) -0.004(2)
C56 0.029(3) 0.012(2) 0.046(4) -0.007(2) -0.005(3) -0.003(2)
C57 0.021(3) 0.017(3) 0.089(5) -0.019(3) -0.009(3) 0.012(2)
C58 0.040(4) 0.038(3) 0.041(4) -0.018(3) 0.009(3) 0.005(3)
C59 0.032(4) 0.040(4) 0.093(6) 0.009(4) 0.049(4) 0.000(3)
C60 0.031(3) 0.032(3) 0.049(4) -0.006(3) -0.012(3) 0.003(2)
C61 0.035(3) 0.048(4) 0.020(3) 0.001(3) -0.003(2) -0.003(3)
C62 0.028(3) 0.022(3) 0.033(3) -0.006(2) 0.009(3) 0.002(2)
C63 0.014(2) 0.045(3) 0.006(2) 0.005(2) -0.0085(19) -0.001(2)
C64 0.034(3) 0.029(3) 0.038(4) 0.021(3) -0.010(3) -0.001(2)
C65 0.045(4) 0.032(3) 0.043(4) -0.012(3) 0.017(3) 0.006(3)
C66 0.069(4) 0.019(3) 0.012(3) 0.006(2) -0.006(3) -0.017(3)
C67 0.044(3) 0.026(3) 0.015(3) -0.007(2) 0.006(2) 0.007(2)
C68 0.052(4) 0.023(3) 0.039(4) 0.000(3) 0.011(3) 0.017(3)
C69 0.019(3) 0.032(3) 0.070(5) -0.007(3) -0.002(3) 0.000(2)
C70 0.023(3) 0.037(4) 0.082(6) 0.022(4) -0.003(3) 0.003(3)
C71 0.034(3) 0.029(3) 0.044(4) -0.011(3) 0.008(3) 0.021(2)
C72 0.021(3) 0.022(3) 0.064(4) -0.018(3) 0.002(3) 0.013(2)
C73 0.051(4) 0.031(3) 0.051(4) -0.003(3) -0.016(3) -0.014(3)
C74 0.045(3) 0.037(3) 0.012(3) 0.002(2) -0.013(2) -0.016(3)
C75 0.028(3) 0.034(3) 0.065(5) 0.025(3) 0.015(3) 0.014(3)
C76 0.059(4) 0.009(2) 0.037(4) -0.008(2) 0.008(3) -0.006(2)
C77 0.033(3) 0.061(4) 0.046(4) 0.003(3) -0.002(3) 0.035(3)
C78 0.056(4) 0.037(3) 0.026(3) 0.009(3) 0.020(3) 0.002(3)
C79 0.037(3) 0.038(3) 0.028(3) -0.012(3) -0.006(3) 0.005(3)
C80 0.059(4) 0.009(3) 0.095(6) -0.007(3) 0.007(4) -0.007(3)
C81 0.049(4) 0.038(4) 0.055(4) -0.008(3) 0.007(3) -0.012(3)

loop_
_atom_type_symbol
_atom_type_description
_atom_type_scat_dispersion_real
_atom_type_scat_dispersion_imag
_atom_type_scat_source
C C 0.0181 0.0091 'International Tables Vol C Tables 4.2.6.8 and 6.1.1.4'
H H 0.0000 0.0000 'International Tables Vol C Tables 4.2.6.8 and 6.1.1.4'
O O 0.0492 0.0322 'International Tables Vol C Tables 4.2.6.8 and 6.1.1.4'
N N 0.0311 0.0180 'International Tables Vol C Tables 4.2.6.8 and 6.1.1.4'
S S 0.3331 0.5567 'International Tables Vol C Tables 4.2.6.8 and 6.1.1.4'

loop_
_geom_angle_atom_site_label_1
_geom_angle_atom_site_label_2
_geom_angle_atom_site_label_3
_geom_angle
O4 S1 O5 120.3(2)
O4 S1 N2 111.6(2)
O5 S1 N2 106.7(2)
O4 S1 C18 105.7(2)
O5 S1 C18 106.6(2)
N2 S1 C18 104.9(2)
O6 S2 O7 120.3(2)
O6 S2 N1 109.6(2)
O7 S2 N1 106.6(2)
O6 S2 C24 106.4(2)
O7 S2 C24 108.9(2)
N1 S2 C24 103.8(2)
O1 S3 O8 120.3(2)
O1 S3 N12 108.6(2)
O8 S3 N12 107.5(2)
O1 S3 C1 106.2(2)
O8 S3 C1 108.6(2)
N12 S3 C1 104.5(2)
C27 N1 S2 121.6(4)
C62 N2 S1 119.5(3)
C38 N12 S3 119.2(3)
C30 C1 C31 122.1(5)
C30 C1 S3 117.7(4)
C31 C1 S3 120.2(4)
C21 C13 C62 109.8(4)
C21 C13 C20 110.4(4)
C62 C13 C20 110.8(4)
C44 C14 C45 115.8(5)
C44 C14 C74 115.9(5)
C45 C14 C74 128.2(5)
C72 C15 C25 119.1(6)
C18 C16 C47 115.8(5)
C53 C17 C78 119.5(6)
C16 C18 C46 122.1(4)
C16 C18 S1 117.6(4)
C46 C18 S1 120.2(4)
C26 C19 C50 118.9(5)
C26 C19 C36 119.0(5)
C50 C19 C36 122.1(5)
C61 C20 C25 118.9(5)
C61 C20 C13 114.0(4)
C25 C20 C13 127.1(4)
C32 C21 C54 115.0(5)
C32 C21 C13 121.3(5)
C54 C21 C13 123.7(5)
C29 C22 C53 120.2(6)
C39 C23 C32 122.1(5)
C43 C24 C71 118.2(5)
C43 C24 S2 121.8(4)
C71 C24 S2 119.6(4)
C20 C25 C15 123.4(5)
C19 C26 C67 120.5(5)
C36 C27 N1 110.7(4)
C36 C27 C49 111.9(4)
N1 C27 C49 110.1(4)
C51 C29 C22 121.1(6)
C1 C30 C42 117.7(5)
C1 C31 C76 119.1(5)
C23 C32 C21 121.6(5)
C69 C34 C47 115.7(5)
C69 C34 C77 123.6(5)
C47 C34 C77 120.6(5)
C43 C35 C63 123.3(5)
C27 C36 C19 113.9(4)
C27 C36 C55 112.6(4)
C19 C36 C55 108.8(4)
C55 C37 C52 119.6(6)
N12 C38 C74 110.7(4)
N12 C38 C56 108.7(4)
C74 C38 C56 113.3(4)
C58 C39 C23 116.9(6)
C58 C39 C80 122.8(6)
C23 C39 C80 120.3(6)
C67 C41 C66 116.4(5)
C67 C41 C79 125.5(5)
C66 C41 C79 118.0(5)
C30 C42 C68 119.9(5)
C35 C43 C24 120.3(5)
C14 C44 C59 118.3(6)
C48 C45 C14 125.5(5)
C69 C46 C18 119.9(5)
C16 C47 C34 123.9(5)
C70 C48 C45 117.9(6)
C19 C50 C66 119.9(5)
C29 C51 C78 119.3(5)
C29 C51 C74 120.3(5)
C78 C51 C74 120.3(5)
C37 C52 C75 123.0(5)
C17 C53 C22 118.5(5)
C17 C53 C57 121.6(5)
C22 C53 C57 119.8(5)
C58 C54 C21 121.7(5)
C37 C55 C64 114.8(5)
C37 C55 C36 117.7(5)
C64 C55 C36 127.5(5)
C39 C58 C54 122.7(6)
C70 C59 C44 122.0(5)
C71 C60 C63 119.1(5)
C20 C61 C65 115.8(5)
N2 C62 C13 107.9(4)
N2 C62 C28 108.5(4)
C13 C62 C28 110.7(4)
C35 C63 C60 117.8(5)
C35 C63 C40 122.6(5)
C60 C63 C40 119.5(5)
C73 C64 C55 127.3(5)
C61 C65 C72 127.3(5)
C50 C66 C41 122.0(5)
C41 C67 C26 122.2(5)
C76 C68 C42 122.0(5)
C76 C68 C81 116.7(5)
C42 C68 C81 121.1(5)
C34 C69 C46 122.5(5)
C48 C70 C59 120.4(6)
C60 C71 C24 121.1(5)
C15 C72 C65 115.4(5)
C75 C73 C64 117.1(6)
C38 C74 C14 112.8(4)
C38 C74 C51 113.7(4)
C14 C74 C51 110.6(4)
C73 C75 C52 118.1(6)
C68 C76 C31 119.1(5)
C51 C78 C17 121.0(5)

loop_
_geom_bond_atom_site_label_1
_geom_bond_atom_site_label_2
_geom_bond_distance
S1 O4 1.428(4)
S1 O5 1.502(4)
S1 N2 1.573(4)
S1 C18 1.755(4)
S2 O6 1.431(4)
S2 O7 1.503(4)
S2 N1 1.576(4)
S2 C24 1.716(6)
S3 O1 1.428(3)
S3 O8 1.478(4)
S3 N12 1.614(4)
S3 C1 1.756(5)
N1 C27 1.474(6)
N2 C62 1.505(6)
N12 C38 1.463(5)
C1 C30 1.377(7)
C1 C31 1.378(7)
C13 C21 1.502(6)
C13 C62 1.505(6)
C13 C20 1.555(7)
C14 C44 1.339(6)
C14 C45 1.451(8)
C14 C74 1.543(7)
C15 C72 1.343(7)
C15 C25 1.423(6)
C16 C18 1.345(6)
C16 C47 1.383(6)
C17 C53 1.383(7)
C17 C78 1.398(7)
C18 C46 1.388(6)
C19 C26 1.372(7)
C19 C50 1.380(7)
C19 C36 1.524(7)
C20 C61 1.353(6)
C20 C25 1.403(7)
C21 C32 1.411(6)
C21 C54 1.440(7)
C22 C29 1.376(7)
C22 C53 1.405(7)
C23 C39 1.400(8)
C23 C32 1.402(7)
C24 C43 1.402(7)
C24 C71 1.419(6)
C26 C67 1.401(7)
C27 C36 1.443(6)
C27 C49 1.551(6)
C28 C62 1.567(7)
C29 C51 1.357(7)
C30 C42 1.375(7)
C31 C76 1.383(7)
C34 C69 1.332(7)
C34 C47 1.430(7)
C34 C77 1.475(7)
C35 C43 1.340(7)
C35 C63 1.383(7)
C36 C55 1.568(7)
C37 C55 1.342(7)
C37 C52 1.429(8)
C38 C74 1.498(7)
C38 C56 1.583(6)
C39 C58 1.374(8)
C39 C80 1.504(7)
C40 C63 1.490(6)
C41 C67 1.368(7)
C41 C66 1.401(7)
C41 C79 1.508(7)
C42 C68 1.384(8)
C44 C59 1.437(8)
C45 C48 1.376(8)
C46 C69 1.358(7)
C48 C70 1.290(8)
C50 C66 1.395(6)
C51 C78 1.372(7)
C51 C74 1.552(7)
C52 C75 1.434(9)
C53 C57 1.508(6)
C54 C58 1.383(7)
C55 C64 1.418(8)
C59 C70 1.419(9)
C60 C71 1.374(7)
C60 C63 1.439(7)
C61 C65 1.396(7)
C64 C73 1.408(7)
C65 C72 1.416(8)
C68 C76 1.341(8)
C68 C81 1.513(7)
C73 C75 1.324(8)
